data_4312743
loop_
_publ_author_name
'Daniel L. Reger'
'Radu F. Semeniuc'
'Mark D. Smith'

_publ_contact_author_address
;
Department of Chemistry and Biochemistry
University of South Carolina
Columbia, South Carolina 29208
USA
;
_publ_contact_author_email reger@mail.chem.sc.edu
_publ_contact_author_fax '1 803 777 9521'
_publ_contact_author_name 'Professor Daniel L. Reger'
_publ_contact_author_phone '1 803 777 2587'
_publ_section_title
;
 Synthesis of Open and Closed Metallacages Using Novel Tripodal Ligands:
 Unusually Stable Silver(I) Inclusion Compound
;
_journal_name_full 'Inorganic Chemistry'
_journal_page_first 8137
_journal_page_last 8139
_journal_paper_doi 10.1021/ic035192o
_journal_volume 42
_journal_year 2003
_chemical_formula_sum 'C100 H111 Ag3 B3 F12 N41 O6'
_chemical_formula_weight 2567.34
_chemical_name_systematic
; 
 ? 
;
_space_group_IT_number 15
_symmetry_cell_setting monoclinic
_symmetry_space_group_name_Hall '-C 2yc'
_symmetry_space_group_name_H-M 'C 1 2/c 1'
_atom_sites_solution_hydrogens geom
_atom_sites_solution_primary direct
_atom_sites_solution_secondary difmap
_audit_creation_method SHELXL-97
_cell_angle_alpha 90.00
_cell_angle_beta 99.6600(10)
_cell_angle_gamma 90.00
_cell_formula_units_Z 4
_cell_length_a 15.8004(8)
_cell_length_b 29.8519(14)
_cell_length_c 24.8588(12)
_cell_measurement_reflns_used 7893
_cell_measurement_temperature 150.0(2)
_cell_measurement_theta_max 26.394
_cell_measurement_theta_min 2.429
_cell_volume 11558.9(10)
_computing_cell_refinement 'SAINT+ NT V6.02a (Bruker, 1998)'
_computing_data_collection 'SMART NT V5.625 (Bruker, 1998)'
_computing_data_reduction 'SAINT+ NT V6.02a'
_computing_molecular_graphics 'SHELXTL V5.1 (Sheldrick, 1997)'
_computing_publication_material 'SHELXTL V5.1'
_computing_structure_refinement 'SHELXL-97 (Sheldrick, 1997)'
_computing_structure_solution 'SHELXS-97 (Sheldrick, 1990)'
_diffrn_ambient_temperature 150.0(2)
_diffrn_measured_fraction_theta_full 1.000
_diffrn_measured_fraction_theta_max 1.000
_diffrn_measurement_device_type 'Bruker SMART APEX CCD diffractometer'
_diffrn_measurement_method 'omega scans'
_diffrn_radiation_monochromator graphite
_diffrn_radiation_source 'fine-focus sealed tube'
_diffrn_radiation_type MoK\a
_diffrn_radiation_wavelength 0.71073
_diffrn_reflns_av_R_equivalents 0.0425
_diffrn_reflns_av_sigmaI/netI 0.0384
_diffrn_reflns_limit_h_max 18
_diffrn_reflns_limit_h_min -18
_diffrn_reflns_limit_k_max 35
_diffrn_reflns_limit_k_min -35
_diffrn_reflns_limit_l_max 28
_diffrn_reflns_limit_l_min -29
_diffrn_reflns_number 40985
_diffrn_reflns_theta_full 25.03
_diffrn_reflns_theta_max 25.03
_diffrn_reflns_theta_min 1.36
_diffrn_standards_decay_% <1
_exptl_absorpt_coefficient_mu 0.593
_exptl_absorpt_correction_T_max 0.8620
_exptl_absorpt_correction_T_min 0.6509
_exptl_absorpt_correction_type multi-scan
_exptl_absorpt_process_details '(SADABS, Bruker, 1998)'
_exptl_crystal_colour colorless
_exptl_crystal_density_diffrn 1.475
_exptl_crystal_density_method 'not measured'
_exptl_crystal_description plate
_exptl_crystal_F_000 5240
_exptl_crystal_size_max 0.50
_exptl_crystal_size_mid 0.32
_exptl_crystal_size_min 0.10
_refine_diff_density_max 0.691
_refine_diff_density_min -0.831
_refine_diff_density_rms 0.071
_refine_ls_extinction_method none
_refine_ls_goodness_of_fit_ref 1.027
_refine_ls_hydrogen_treatment mixed
_refine_ls_matrix_type full
_refine_ls_number_parameters 832
_refine_ls_number_reflns 10213
_refine_ls_number_restraints 54
_refine_ls_restrained_S_all 1.046
_refine_ls_R_factor_all 0.0626
_refine_ls_R_factor_gt 0.0494
_refine_ls_shift/su_max 0.001
_refine_ls_shift/su_mean 0.000
_refine_ls_structure_factor_coef Fsqd
_refine_ls_weighting_details 'calc w=1/[\s^2^(Fo^2^)+(0.0675P)^2^+16.9760P] where P=(Fo^2^+2Fc^2^)/3'
_refine_ls_weighting_scheme calc
_refine_ls_wR_factor_gt 0.1231
_refine_ls_wR_factor_ref 0.1294
_reflns_number_gt 8218
_reflns_number_total 10213
_reflns_threshold_expression >2sigma(I)
_cod_data_source_file ic035192osi20031015_014726_2.cif
_cod_data_source_block 2
_cod_depositor_comments
;
The following automatic conversions were performed:

'_symmetry_cell_setting' value 'Monoclinic' changed to 'monoclinic'
according to the built-in table from CIF Core dictionary named
'cif_core.dic' version 2.4.1 from 2010-06-29.

Automatic conversion script
Id: cif_fix_values 1646 2011-03-28 12:23:43Z adriana 
;
_cod_database_code 4312743

loop_
_symmetry_equiv_pos_as_xyz
'x, y, z'
'-x, y, -z+1/2'
'x+1/2, y+1/2, z'
'-x+1/2, y+1/2, -z+1/2'
'-x, -y, -z'
'x, -y, z-1/2'
'-x+1/2, -y+1/2, -z'
'x+1/2, -y+1/2, z-1/2'

loop_
_atom_site_label
_atom_site_type_symbol
_atom_site_fract_x
_atom_site_fract_y
_atom_site_fract_z
_atom_site_U_iso_or_equiv
_atom_site_adp_type
_atom_site_occupancy
_atom_site_symmetry_multiplicity
_atom_site_calc_flag
_atom_site_refinement_flags
_atom_site_disorder_assembly
_atom_site_disorder_group
Ag1 Ag 0.5000 0.114289(14) 0.7500 0.04732(14) Uani 1 2 d S . .
Ag2 Ag 0.46737(2) 0.399544(12) 0.531198(14) 0.05705(13) Uani 1 1 d . . .
C1 C 0.2866(2) 0.13430(10) 0.72322(15) 0.0314(8) Uani 1 1 d . . .
C2 C 0.1900(2) 0.14413(11) 0.71493(15) 0.0331(8) Uani 1 1 d . . .
H2A H 0.1602 0.1299 0.6810 0.040 Uiso 1 1 calc R . .
H2B H 0.1647 0.1327 0.7461 0.040 Uiso 1 1 calc R . .
C3 C 0.0985(2) 0.20671(11) 0.71652(16) 0.0332(8) Uani 1 1 d . . .
H6B H 0.0806 0.1938 0.7495 0.040 Uiso 1 1 calc R . .
H6A H 0.0564 0.1975 0.6843 0.040 Uiso 1 1 calc R . .
C4 C 0.2628(2) 0.39464(12) 0.55619(14) 0.0378(8) Uani 1 1 d . . .
C5 C 0.1699(2) 0.38755(13) 0.56412(15) 0.0421(9) Uani 1 1 d . . .
H5A H 0.1396 0.4166 0.5633 0.051 Uiso 1 1 calc R . .
H5B H 0.1392 0.3683 0.5348 0.051 Uiso 1 1 calc R . .
C6 C 0.0884(2) 0.35729(12) 0.62605(15) 0.0382(8) Uani 1 1 d . . .
H6B H 0.0551 0.3408 0.5950 0.046 Uiso 1 1 calc R . .
H6A H 0.0579 0.3856 0.6310 0.046 Uiso 1 1 calc R . .
C7 C 0.3175(2) 0.38881(11) 0.91718(14) 0.0336(8) Uani 1 1 d . . .
C8 C 0.2210(2) 0.38575(12) 0.89446(14) 0.0365(8) Uani 1 1 d . . .
H8A H 0.1892 0.3749 0.9230 0.044 Uiso 1 1 calc R . .
H8B H 0.1983 0.4156 0.8819 0.044 Uiso 1 1 calc R . .
C9 C 0.1218(2) 0.34681(12) 0.83010(14) 0.0354(8) Uani 1 1 d . . .
H9B H 0.0893 0.3753 0.8264 0.043 Uiso 1 1 calc R . .
H9A H 0.0975 0.3272 0.8558 0.043 Uiso 1 1 calc R . .
C11 C 0.2445(2) 0.05231(11) 0.72188(16) 0.0390(9) Uani 1 1 d . . .
H11 H 0.1852 0.0548 0.7071 0.047 Uiso 1 1 calc R . .
C12 C 0.2890(3) 0.01370(12) 0.7345(2) 0.0573(12) Uani 1 1 d . . .
H12 H 0.2677 -0.0161 0.7305 0.069 Uiso 1 1 calc R . .
C13 C 0.3721(3) 0.02724(13) 0.7543(3) 0.0748(17) Uani 1 1 d . . .
H13 H 0.4180 0.0072 0.7664 0.090 Uiso 1 1 calc R . .
C21 C 0.2827(2) 0.16225(11) 0.62633(15) 0.0367(8) Uani 1 1 d . . .
H21 H 0.2228 0.1672 0.6159 0.044 Uiso 1 1 calc R . .
C22 C 0.3437(3) 0.16866(12) 0.59469(16) 0.0443(9) Uani 1 1 d . . .
H22 H 0.3354 0.1791 0.5581 0.053 Uiso 1 1 calc R . .
C23 C 0.4215(2) 0.15670(13) 0.62738(16) 0.0448(9) Uani 1 1 d . . .
H23 H 0.4758 0.1579 0.6158 0.054 Uiso 1 1 calc R . .
C31 C 0.3706(2) 0.19936(12) 0.77048(17) 0.0422(9) Uani 1 1 d . . .
H31 H 0.3898 0.2133 0.7404 0.051 Uiso 1 1 calc R . .
C32 C 0.3798(3) 0.21524(15) 0.82232(18) 0.0533(11) Uani 1 1 d . . .
H32 H 0.4074 0.2421 0.8362 0.064 Uiso 1 1 calc R . .
C33 C 0.3402(3) 0.18383(16) 0.85039(18) 0.0567(12) Uani 1 1 d . . .
H33 H 0.3368 0.1861 0.8881 0.068 Uiso 1 1 calc R . .
C41 C 0.1988(3) 0.43224(12) 0.46699(15) 0.0446(9) Uani 1 1 d . . .
H41 H 0.1417 0.4366 0.4734 0.054 Uiso 1 1 calc R . .
C42 C 0.2312(3) 0.44597(13) 0.42264(15) 0.0479(10) Uani 1 1 d . . .
H42 H 0.2021 0.4616 0.3917 0.057 Uiso 1 1 calc R . .
C43 C 0.3169(3) 0.43206(13) 0.43225(15) 0.0466(10) Uani 1 1 d . . .
H43 H 0.3562 0.4371 0.4078 0.056 Uiso 1 1 calc R . .
C51 C 0.2730(3) 0.45205(14) 0.63254(16) 0.0504(10) Uani 1 1 d . . .
H51 H 0.2154 0.4516 0.6390 0.061 Uiso 1 1 calc R . .
C52 C 0.3380(3) 0.47882(15) 0.65801(17) 0.0561(12) Uani 1 1 d . . .
H52 H 0.3352 0.5004 0.6857 0.067 Uiso 1 1 calc R . .
C53 C 0.4086(3) 0.46757(14) 0.63469(16) 0.0525(11) Uani 1 1 d . . .
H53 H 0.4635 0.4810 0.6446 0.063 Uiso 1 1 calc R . .
C61 C 0.3638(3) 0.33667(15) 0.6074(2) 0.0749(17) Uani 1 1 d . . .
H61 H 0.3884 0.3535 0.6386 0.090 Uiso 1 1 calc R . .
C62 C 0.3765(4) 0.29299(16) 0.5984(3) 0.094(2) Uani 1 1 d . . .
H62 H 0.4117 0.2728 0.6218 0.113 Uiso 1 1 calc R . .
C63 C 0.3275(3) 0.28354(15) 0.5479(2) 0.0720(15) Uani 1 1 d . . .
H63 H 0.3248 0.2550 0.5308 0.086 Uiso 1 1 calc R . .
C71 C 0.2716(3) 0.44306(13) 0.98501(16) 0.0448(9) Uani 1 1 d . . .
H71 H 0.2117 0.4371 0.9790 0.054 Uiso 1 1 calc R . .
C72 C 0.3144(3) 0.47210(13) 1.02226(16) 0.0472(10) Uani 1 1 d . . .
H72 H 0.2910 0.4903 1.0475 0.057 Uiso 1 1 calc R . .
C73 C 0.3997(2) 0.46928(12) 1.01533(15) 0.0412(9) Uani 1 1 d . . .
H73 H 0.4450 0.4861 1.0358 0.049 Uiso 1 1 calc R . .
C81 C 0.3052(3) 0.30900(13) 0.95022(17) 0.0540(11) Uani 1 1 d . . .
H81 H 0.2449 0.3049 0.9415 0.065 Uiso 1 1 calc R . .
C82 C 0.3642(4) 0.27866(15) 0.9746(2) 0.0708(15) Uani 1 1 d . . .
H82 H 0.3536 0.2491 0.9859 0.085 Uiso 1 1 calc R . .
C83 C 0.4427(4) 0.30006(15) 0.9794(2) 0.0704(15) Uani 1 1 d . . .
H83 H 0.4956 0.2868 0.9953 0.085 Uiso 1 1 calc R . .
C91 C 0.3980(3) 0.37156(18) 0.84064(18) 0.0645(14) Uani 1 1 d . . .
H91 H 0.4094 0.3406 0.8470 0.077 Uiso 1 1 calc R . .
C92 C 0.4128(3) 0.3954(3) 0.7973(2) 0.092(2) Uani 1 1 d . . .
H92 H 0.4371 0.3850 0.7671 0.111 Uiso 1 1 calc R . .
C93 C 0.3853(3) 0.4383(2) 0.80582(18) 0.0727(16) Uani 1 1 d . . .
H93 H 0.3885 0.4626 0.7816 0.087 Uiso 1 1 calc R . .
C101 C 0.10214(18) 0.25685(11) 0.72066(14) 0.0290(7) Uani 1 1 d . . .
C102 C 0.09488(19) 0.28276(11) 0.67311(14) 0.0293(7) Uani 1 1 d . . .
C103 C 0.09704(19) 0.32941(11) 0.67719(14) 0.0313(7) Uani 1 1 d . . .
C104 C 0.1084(2) 0.35022(11) 0.72822(15) 0.0324(8) Uani 1 1 d . . .
C105 C 0.11474(19) 0.32430(11) 0.77543(14) 0.0298(7) Uani 1 1 d . . .
C106 C 0.11474(18) 0.27744(11) 0.77226(14) 0.0294(7) Uani 1 1 d . . .
C107 C 0.0885(2) 0.26069(13) 0.61765(15) 0.0400(9) Uani 1 1 d . . .
H10A H 0.0994 0.2285 0.6224 0.060 Uiso 1 1 calc R . .
H10B H 0.1311 0.2739 0.5979 0.060 Uiso 1 1 calc R . .
H10C H 0.0308 0.2654 0.5968 0.060 Uiso 1 1 calc R . .
C108 C 0.1194(3) 0.40076(12) 0.73278(17) 0.0466(10) Uani 1 1 d . . .
H10F H 0.0634 0.4148 0.7329 0.070 Uiso 1 1 calc R . .
H10D H 0.1438 0.4119 0.7016 0.070 Uiso 1 1 calc R . .
H10E H 0.1580 0.4081 0.7667 0.070 Uiso 1 1 calc R . .
C109 C 0.1321(2) 0.24948(12) 0.82353(15) 0.0366(8) Uani 1 1 d . . .
H10I H 0.0776 0.2406 0.8342 0.055 Uiso 1 1 calc R . .
H10G H 0.1657 0.2670 0.8530 0.055 Uiso 1 1 calc R . .
H10H H 0.1645 0.2226 0.8168 0.055 Uiso 1 1 calc R . .
N11 N 0.3801(2) 0.07118(11) 0.75436(19) 0.0653(12) Uani 1 1 d . . .
N12 N 0.30055(17) 0.08662(9) 0.73430(13) 0.0371(7) Uani 1 1 d . . .
N21 N 0.40954(17) 0.14352(10) 0.67644(13) 0.0389(7) Uani 1 1 d . . .
N22 N 0.32334(16) 0.14730(9) 0.67580(11) 0.0301(6) Uani 1 1 d . . .
N31 N 0.3078(2) 0.15030(12) 0.81922(13) 0.0488(8) Uani 1 1 d . . .
N32 N 0.32898(17) 0.15997(9) 0.77000(12) 0.0321(6) Uani 1 1 d . . .
N41 N 0.3367(2) 0.41104(11) 0.47937(12) 0.0438(8) Uani 1 1 d . . .
N42 N 0.2633(2) 0.41107(10) 0.50062(12) 0.0381(7) Uani 1 1 d . . .
N51 N 0.3912(2) 0.43565(11) 0.59662(13) 0.0458(8) Uani 1 1 d . . .
N52 N 0.3065(2) 0.42642(10) 0.59633(12) 0.0418(8) Uani 1 1 d . . .
N61 N 0.2851(2) 0.31913(11) 0.52661(14) 0.0502(9) Uani 1 1 d . . .
N62 N 0.30941(19) 0.35203(10) 0.56344(12) 0.0410(8) Uani 1 1 d . . .
N71 N 0.41002(19) 0.44047(10) 0.97695(12) 0.0402(7) Uani 1 1 d . . .
N72 N 0.33043(18) 0.42429(9) 0.95817(11) 0.0322(6) Uani 1 1 d . . .
N81 N 0.4356(2) 0.34113(11) 0.95936(15) 0.0548(9) Uani 1 1 d . . .
N82 N 0.3499(2) 0.34624(10) 0.94095(12) 0.0433(8) Uani 1 1 d . . .
N91 N 0.3541(2) 0.44154(12) 0.85161(13) 0.0473(8) Uani 1 1 d . . .
N92 N 0.36400(18) 0.39989(10) 0.87330(12) 0.0354(7) Uani 1 1 d . . .
O1 O 0.18279(13) 0.19116(7) 0.71136(10) 0.0336(5) Uani 1 1 d . . .
O2 O 0.17334(15) 0.36671(9) 0.61542(10) 0.0430(6) Uani 1 1 d . . .
O3 O 0.21143(14) 0.35544(8) 0.85047(10) 0.0383(6) Uani 1 1 d . . .
B1A B -0.0858(3) 0.34830(19) 0.5040(2) 0.049(2) Uani 0.689(3) 1 d PD A 1
F11A F -0.0280(2) 0.33417(17) 0.47361(15) 0.0858(15) Uani 0.689(3) 1 d PD A 1
F12A F -0.0653(3) 0.38893(12) 0.52785(16) 0.0698(12) Uani 0.689(3) 1 d PD A 1
F13A F -0.1671(2) 0.34997(14) 0.47363(13) 0.0618(11) Uani 0.689(3) 1 d PD A 1
F14A F -0.0890(2) 0.31674(11) 0.54509(12) 0.0504(9) Uani 0.689(3) 1 d PD A 1
B1B B 0.0228(5) 0.5225(3) 0.3979(3) 0.064(6) Uani 0.311(3) 1 d PD A 2
F11B F 0.0490(7) 0.4797(3) 0.4038(6) 0.166(8) Uani 0.311(3) 1 d PD A 2
F12B F -0.0638(3) 0.5255(2) 0.3941(3) 0.058(2) Uani 0.311(3) 1 d PD A 2
F13B F 0.0665(6) 0.5497(5) 0.4371(4) 0.164(7) Uani 0.311(3) 1 d PD A 2
F14B F 0.0461(5) 0.5363(3) 0.3489(3) 0.080(3) Uani 0.311(3) 1 d PD A 2
B2 B 0.5000 0.56697(17) 0.7500 0.067(2) Uani 1 2 d SD . .
F21 F 0.4763(5) 0.60896(16) 0.7354(3) 0.099(3) Uani 0.50 1 d PD . .
F22 F 0.4457(5) 0.5450(3) 0.7769(5) 0.181(8) Uani 0.50 1 d PD . .
F23 F 0.5253(5) 0.5445(4) 0.7073(4) 0.168(6) Uani 0.50 1 d PD . .
F24 F 0.5797(3) 0.5716(2) 0.7847(2) 0.0815(18) Uani 0.50 1 d PD . .
N111 N 0.4776(3) 0.2960(2) 0.7448(4) 0.055(2) Uani 0.50 1 d P . .
C111 C 0.4065(6) 0.3003(3) 0.7365(3) 0.0446(19) Uani 0.50 1 d P . .
C112 C 0.3124(5) 0.3059(4) 0.7254(4) 0.066(3) Uani 0.50 1 d P . .
H11A H 0.2897 0.3032 0.7596 0.099 Uiso 0.50 1 calc PR . .
H11B H 0.2869 0.2826 0.6999 0.099 Uiso 0.50 1 calc PR . .
H11C H 0.2981 0.3355 0.7094 0.099 Uiso 0.50 1 calc PR . .
N211 N 1.0287(3) 0.13714(18) 0.60008(18) 0.0866(14) Uani 1 1 d D . .
C211 C 0.9584(4) 0.13259(17) 0.60311(19) 0.0658(13) Uani 1 1 d D . .
C212 C 0.8678(4) 0.1286(2) 0.6071(3) 0.096(2) Uani 1 1 d D . .
H21A H 0.8569 0.1439 0.6402 0.145 Uiso 1 1 calc R . .
H21B H 0.8525 0.0969 0.6088 0.145 Uiso 1 1 calc R . .
H21C H 0.8330 0.1425 0.5751 0.145 Uiso 1 1 calc R . .
N311 N -0.0656(14) 0.4326(7) 0.3965(10) 0.140(3) Uiso 0.33 1 d PD B 3
C311 C -0.0890(15) 0.4631(8) 0.4170(12) 0.140(3) Uiso 0.33 1 d PD B 3
C312 C -0.1006(16) 0.5055(7) 0.4441(11) 0.140(3) Uiso 0.33 1 d PD B 3
H31A H -0.0447 0.5166 0.4624 0.211 Uiso 0.33 1 calc PR B 3
H31B H -0.1383 0.5009 0.4712 0.211 Uiso 0.33 1 calc PR B 3
H31C H -0.1265 0.5275 0.4170 0.211 Uiso 0.33 1 calc PR B 3
N321 N -0.0192(16) 0.5062(8) 0.3787(9) 0.140(3) Uiso 0.33 1 d PD C 4
C321 C -0.0630(17) 0.4787(8) 0.3897(10) 0.140(3) Uiso 0.33 1 d PD C 4
C322 C -0.1204(17) 0.4410(8) 0.3939(12) 0.140(3) Uiso 0.33 1 d PD C 4
H32A H -0.1037 0.4263 0.4293 0.211 Uiso 0.33 1 calc PR C 4
H32B H -0.1165 0.4195 0.3646 0.211 Uiso 0.33 1 calc PR C 4
H32C H -0.1795 0.4519 0.3906 0.211 Uiso 0.33 1 calc PR C 4
N331 N -0.1014(18) 0.3452(8) 0.4948(11) 0.140(3) Uiso 0.33 1 d PD D 5
C331 C -0.1059(15) 0.3760(9) 0.4676(11) 0.140(3) Uiso 0.33 1 d PD D 5
C332 C -0.0952(18) 0.4155(8) 0.4348(11) 0.140(3) Uiso 0.33 1 d PD D 5
H33A H -0.1504 0.4233 0.4125 0.211 Uiso 0.33 1 calc PR D 5
H33B H -0.0531 0.4091 0.4111 0.211 Uiso 0.33 1 calc PR D 5
H33C H -0.0750 0.4407 0.4589 0.211 Uiso 0.33 1 calc PR D 5

loop_
_atom_site_aniso_label
_atom_site_aniso_U_11
_atom_site_aniso_U_22
_atom_site_aniso_U_33
_atom_site_aniso_U_23
_atom_site_aniso_U_13
_atom_site_aniso_U_12
Ag1 0.0222(2) 0.0458(2) 0.0709(3) 0.000 -0.00121(18) 0.000
Ag2 0.04205(19) 0.0673(2) 0.0580(2) 0.02183(17) -0.00253(15) -0.01113(15)
C1 0.0284(17) 0.0238(16) 0.041(2) -0.0031(15) 0.0035(15) -0.0017(13)
C2 0.0230(16) 0.0289(17) 0.048(2) -0.0010(16) 0.0066(15) 0.0006(13)
C3 0.0215(16) 0.0308(17) 0.047(2) -0.0024(16) 0.0062(14) 0.0005(13)
C4 0.049(2) 0.039(2) 0.0228(18) 0.0071(15) -0.0006(15) -0.0088(16)
C5 0.045(2) 0.047(2) 0.032(2) 0.0098(17) -0.0018(16) -0.0100(17)
C6 0.0375(19) 0.0372(19) 0.038(2) 0.0050(16) 0.0016(16) -0.0044(15)
C7 0.0415(19) 0.0318(18) 0.0270(18) -0.0045(15) 0.0045(15) 0.0026(15)
C8 0.039(2) 0.038(2) 0.033(2) -0.0081(16) 0.0079(16) -0.0018(15)
C9 0.0280(17) 0.040(2) 0.038(2) -0.0040(16) 0.0046(15) 0.0024(14)
C11 0.0329(18) 0.0293(18) 0.057(2) -0.0005(17) 0.0154(17) -0.0067(14)
C12 0.044(2) 0.0248(19) 0.107(4) 0.006(2) 0.025(2) -0.0031(16)
C13 0.037(2) 0.032(2) 0.158(5) 0.023(3) 0.022(3) 0.0087(17)
C21 0.0357(18) 0.0300(18) 0.043(2) -0.0012(16) 0.0027(16) 0.0045(14)
C22 0.055(2) 0.037(2) 0.040(2) -0.0028(17) 0.0064(19) -0.0008(17)
C23 0.042(2) 0.052(2) 0.043(2) -0.0129(19) 0.0160(18) -0.0074(17)
C31 0.039(2) 0.037(2) 0.052(2) -0.0125(18) 0.0128(17) -0.0086(16)
C32 0.045(2) 0.052(2) 0.061(3) -0.025(2) 0.003(2) -0.0006(19)
C33 0.048(2) 0.077(3) 0.042(2) -0.005(2) -0.0021(19) 0.013(2)
C41 0.056(2) 0.043(2) 0.032(2) 0.0057(17) -0.0015(18) 0.0045(18)
C42 0.071(3) 0.044(2) 0.025(2) 0.0090(17) -0.0005(18) 0.0027(19)
C43 0.059(3) 0.055(2) 0.026(2) 0.0055(17) 0.0047(17) -0.0130(19)
C51 0.068(3) 0.055(3) 0.030(2) 0.0050(19) 0.0140(19) -0.018(2)
C52 0.082(3) 0.055(3) 0.032(2) -0.0020(19) 0.011(2) -0.025(2)
C53 0.068(3) 0.048(2) 0.035(2) 0.0100(19) -0.010(2) -0.022(2)
C61 0.087(3) 0.049(3) 0.068(3) 0.027(2) -0.046(3) -0.027(2)
C62 0.094(4) 0.045(3) 0.117(5) 0.040(3) -0.059(4) -0.020(3)
C63 0.071(3) 0.040(2) 0.092(4) 0.015(2) -0.025(3) -0.008(2)
C71 0.043(2) 0.052(2) 0.042(2) -0.0128(19) 0.0141(17) -0.0002(18)
C72 0.059(3) 0.041(2) 0.044(2) -0.0175(18) 0.0163(19) -0.0008(18)
C73 0.049(2) 0.035(2) 0.039(2) -0.0109(17) 0.0040(17) -0.0041(16)
C81 0.075(3) 0.038(2) 0.047(2) 0.0034(19) 0.005(2) -0.004(2)
C82 0.111(4) 0.038(2) 0.059(3) 0.009(2) 0.001(3) 0.005(3)
C83 0.091(4) 0.047(3) 0.064(3) 0.003(2) -0.015(3) 0.019(3)
C91 0.059(3) 0.092(4) 0.039(3) -0.023(2) -0.001(2) 0.036(3)
C92 0.055(3) 0.195(7) 0.029(3) -0.011(3) 0.011(2) 0.046(4)
C93 0.037(2) 0.146(5) 0.037(3) 0.032(3) 0.0109(19) 0.014(3)
C101 0.0167(14) 0.0297(17) 0.041(2) -0.0030(15) 0.0061(13) 0.0016(12)
C102 0.0199(15) 0.0348(18) 0.0333(19) -0.0039(15) 0.0043(13) 0.0012(13)
C103 0.0215(15) 0.0360(18) 0.0363(19) 0.0020(15) 0.0043(14) -0.0006(13)
C104 0.0262(16) 0.0288(17) 0.042(2) -0.0019(15) 0.0061(14) -0.0017(13)
C105 0.0205(15) 0.0330(18) 0.0362(19) -0.0037(15) 0.0058(14) -0.0008(13)
C106 0.0150(14) 0.0358(18) 0.0380(19) 0.0017(15) 0.0058(13) 0.0006(12)
C107 0.041(2) 0.041(2) 0.038(2) -0.0040(17) 0.0091(16) 0.0024(16)
C108 0.059(3) 0.0310(19) 0.050(2) -0.0004(17) 0.010(2) -0.0049(17)
C109 0.0310(18) 0.0378(19) 0.041(2) 0.0029(16) 0.0070(15) 0.0003(14)
N11 0.0302(17) 0.0323(18) 0.130(4) 0.014(2) 0.004(2) 0.0067(13)
N12 0.0254(14) 0.0269(14) 0.059(2) 0.0037(14) 0.0072(13) 0.0010(11)
N21 0.0235(14) 0.0504(19) 0.0440(19) -0.0057(15) 0.0094(13) -0.0012(12)
N22 0.0217(13) 0.0310(14) 0.0374(16) -0.0023(12) 0.0039(12) -0.0012(11)
N31 0.051(2) 0.056(2) 0.0371(19) 0.0067(16) 0.0016(15) -0.0012(16)
N32 0.0262(14) 0.0320(15) 0.0374(17) 0.0022(13) 0.0029(12) 0.0018(11)
N41 0.0460(19) 0.054(2) 0.0302(17) 0.0067(15) 0.0014(14) -0.0102(15)
N42 0.0481(18) 0.0396(17) 0.0247(15) 0.0069(13) 0.0007(13) -0.0044(14)
N51 0.0491(19) 0.0461(18) 0.0376(18) 0.0107(15) -0.0058(15) -0.0146(15)
N52 0.0490(19) 0.0469(18) 0.0282(16) 0.0064(14) 0.0030(14) -0.0167(15)
N61 0.051(2) 0.0420(18) 0.051(2) 0.0023(16) -0.0092(16) -0.0038(15)
N62 0.0408(17) 0.0399(17) 0.0374(17) 0.0130(14) -0.0070(14) -0.0104(13)
N71 0.0403(17) 0.0427(17) 0.0377(18) -0.0112(14) 0.0072(14) -0.0029(13)
N72 0.0392(16) 0.0325(15) 0.0255(15) -0.0041(12) 0.0069(12) -0.0013(12)
N81 0.060(2) 0.0415(19) 0.055(2) -0.0021(17) -0.0128(17) 0.0128(16)
N82 0.058(2) 0.0293(16) 0.0371(18) -0.0051(13) -0.0069(15) 0.0049(14)
N91 0.0434(18) 0.062(2) 0.0377(19) 0.0148(16) 0.0099(15) 0.0047(16)
N92 0.0325(15) 0.0458(18) 0.0277(15) -0.0039(13) 0.0048(12) 0.0069(13)
O1 0.0212(11) 0.0258(11) 0.0549(16) 0.0023(11) 0.0092(10) 0.0039(9)
O2 0.0401(14) 0.0537(16) 0.0337(14) 0.0132(12) 0.0019(11) -0.0138(12)
O3 0.0311(12) 0.0451(14) 0.0377(14) -0.0163(11) 0.0035(10) 0.0006(10)
B1A 0.055(5) 0.065(5) 0.026(3) -0.008(3) 0.004(3) 0.002(4)
F11A 0.056(2) 0.152(4) 0.054(2) 0.002(3) 0.0232(19) 0.027(3)
F12A 0.078(3) 0.065(3) 0.061(2) 0.006(2) -0.004(2) -0.008(2)
F13A 0.0449(19) 0.100(3) 0.0363(19) -0.0057(19) -0.0041(15) 0.0142(19)
F14A 0.056(2) 0.056(2) 0.0364(18) -0.0048(16) 0.0009(15) 0.0037(16)
B1B 0.065(11) 0.025(7) 0.086(14) 0.001(8) -0.035(10) -0.009(7)
F11B 0.068(7) 0.120(10) 0.32(2) 0.085(13) 0.054(10) 0.026(7)
F12B 0.026(4) 0.066(5) 0.079(6) -0.006(4) 0.000(4) 0.007(3)
F13B 0.068(7) 0.32(2) 0.106(10) -0.056(12) 0.010(7) -0.054(11)
F14B 0.062(6) 0.106(7) 0.075(6) -0.003(6) 0.022(5) -0.014(5)
B2 0.056(5) 0.043(4) 0.099(7) 0.000 0.003(4) 0.000
F21 0.109(8) 0.073(4) 0.123(9) 0.012(4) 0.043(6) 0.053(4)
F22 0.020(5) 0.081(5) 0.45(2) 0.082(9) 0.069(8) 0.008(4)
F23 0.025(5) 0.183(10) 0.292(13) -0.179(10) 0.018(6) -0.001(5)
F24 0.050(3) 0.109(5) 0.086(4) 0.020(4) 0.013(3) -0.015(3)
N111 0.019(6) 0.051(4) 0.096(7) 0.003(4) 0.012(6) -0.006(2)
C111 0.045(5) 0.037(4) 0.053(5) 0.005(4) 0.014(4) -0.006(3)
C112 0.030(4) 0.091(7) 0.078(7) 0.020(6) 0.010(4) 0.001(4)
N211 0.077(3) 0.120(4) 0.060(3) -0.016(3) 0.002(2) 0.010(3)
C211 0.076(3) 0.074(3) 0.043(3) -0.024(2) -0.004(2) 0.011(3)
C212 0.077(4) 0.113(5) 0.098(5) -0.047(4) 0.013(3) -0.002(3)

loop_
_atom_type_symbol
_atom_type_description
_atom_type_scat_dispersion_real
_atom_type_scat_dispersion_imag
_atom_type_scat_source
C C 0.0033 0.0016 'International Tables Vol C Tables 4.2.6.8 and 6.1.1.4'
H H 0.0000 0.0000 'International Tables Vol C Tables 4.2.6.8 and 6.1.1.4'
B B 0.0013 0.0007 'International Tables Vol C Tables 4.2.6.8 and 6.1.1.4'
N N 0.0061 0.0033 'International Tables Vol C Tables 4.2.6.8 and 6.1.1.4'
O O 0.0106 0.0060 'International Tables Vol C Tables 4.2.6.8 and 6.1.1.4'
F F 0.0171 0.0103 'International Tables Vol C Tables 4.2.6.8 and 6.1.1.4'
Ag Ag -0.8971 1.1015 'International Tables Vol C Tables 4.2.6.8 and 6.1.1.4'

loop_
_geom_angle_atom_site_label_1
_geom_angle_atom_site_label_2
_geom_angle_atom_site_label_3
_geom_angle
_geom_angle_site_symmetry_1
_geom_angle_site_symmetry_3
_geom_angle_publ_flag
N21 Ag1 N21 135.33(15) 2_656 . ?
N21 Ag1 N11 80.96(12) 2_656 2_656 ?
N21 Ag1 N11 125.51(14) . 2_656 ?
N21 Ag1 N11 125.51(14) 2_656 . ?
N21 Ag1 N11 80.96(12) . . ?
N11 Ag1 N11 112.23(16) 2_656 . ?
N41 Ag2 N81 134.26(12) . 2_656 ?
N41 Ag2 N71 124.23(11) . 2_656 ?
N81 Ag2 N71 81.77(11) 2_656 2_656 ?
N41 Ag2 N51 78.90(11) . . ?
N81 Ag2 N51 131.44(12) 2_656 . ?
N71 Ag2 N51 109.76(11) 2_656 . ?
N22 C1 N32 108.4(3) . . ?
N22 C1 N12 110.3(3) . . ?
N32 C1 N12 109.1(3) . . ?
N22 C1 C2 111.3(3) . . ?
N32 C1 C2 108.6(3) . . ?
N12 C1 C2 109.1(3) . . ?
O1 C2 C1 105.5(2) . . ?
O1 C3 C101 107.6(2) . . ?
N52 C4 N62 108.0(3) . . ?
N52 C4 N42 110.4(3) . . ?
N62 C4 N42 108.9(3) . . ?
N52 C4 C5 110.8(3) . . ?
N62 C4 C5 109.7(3) . . ?
N42 C4 C5 108.9(3) . . ?
O2 C5 C4 106.6(3) . . ?
O2 C6 C103 107.9(3) . . ?
N92 C7 N82 108.4(3) . . ?
N92 C7 N72 109.3(3) . . ?
N82 C7 N72 110.5(3) . . ?
N92 C7 C8 109.5(3) . . ?
N82 C7 C8 110.9(3) . . ?
N72 C7 C8 108.3(3) . . ?
O3 C8 C7 107.1(3) . . ?
O3 C9 C105 108.4(3) . . ?
N12 C11 C12 107.2(3) . . ?
C11 C12 C13 104.9(3) . . ?
N11 C13 C12 112.1(4) . . ?
C22 C21 N22 107.3(3) . . ?
C21 C22 C23 105.5(4) . . ?
N21 C23 C22 111.3(3) . . ?
N32 C31 C32 106.7(4) . . ?
C31 C32 C33 104.9(4) . . ?
N31 C33 C32 112.6(4) . . ?
C42 C41 N42 107.1(4) . . ?
C41 C42 C43 105.0(3) . . ?
N41 C43 C42 111.8(4) . . ?
N52 C51 C52 106.8(4) . . ?
C51 C52 C53 105.1(4) . . ?
N51 C53 C52 112.7(4) . . ?
C62 C61 N62 106.7(4) . . ?
C61 C62 C63 105.7(4) . . ?
N61 C63 C62 111.6(4) . . ?
N72 C71 C72 107.2(3) . . ?
C71 C72 C73 104.9(3) . . ?
N71 C73 C72 111.8(3) . . ?
N82 C81 C82 106.4(4) . . ?
C81 C82 C83 105.5(4) . . ?
N81 C83 C82 112.2(4) . . ?
C92 C91 N92 106.9(5) . . ?
C91 C92 C93 105.5(4) . . ?
N91 C93 C92 112.0(5) . . ?
C102 C101 C106 120.5(3) . . ?
C102 C101 C3 119.7(3) . . ?
C106 C101 C3 119.8(3) . . ?
C103 C102 C101 119.5(3) . . ?
C103 C102 C107 119.8(3) . . ?
C101 C102 C107 120.7(3) . . ?
C102 C103 C104 120.5(3) . . ?
C102 C103 C6 119.5(3) . . ?
C104 C103 C6 120.0(3) . . ?
C105 C104 C103 119.8(3) . . ?
C105 C104 C108 119.8(3) . . ?
C103 C104 C108 120.3(3) . . ?
C104 C105 C106 120.5(3) . . ?
C104 C105 C9 119.8(3) . . ?
C106 C105 C9 119.8(3) . . ?
C105 C106 C101 119.1(3) . . ?
C105 C106 C109 120.4(3) . . ?
C101 C106 C109 120.4(3) . . ?
C13 N11 N12 104.8(3) . . ?
C13 N11 Ag1 129.4(3) . . ?
N12 N11 Ag1 120.8(2) . . ?
N11 N12 C11 110.9(3) . . ?
N11 N12 C1 120.2(3) . . ?
C11 N12 C1 128.5(3) . . ?
C23 N21 N22 105.1(3) . . ?
C23 N21 Ag1 132.9(2) . . ?
N22 N21 Ag1 121.9(2) . . ?
C21 N22 N21 110.8(3) . . ?
C21 N22 C1 129.0(3) . . ?
N21 N22 C1 120.2(3) . . ?
C33 N31 N32 103.8(3) . . ?
C31 N32 N31 111.9(3) . . ?
C31 N32 C1 128.6(3) . . ?
N31 N32 C1 117.3(3) . . ?
C43 N41 N42 104.8(3) . . ?
C43 N41 Ag2 129.3(3) . . ?
N42 N41 Ag2 122.4(2) . . ?
N41 N42 C41 111.3(3) . . ?
N41 N42 C4 120.5(3) . . ?
C41 N42 C4 127.8(3) . . ?
C53 N51 N52 103.4(3) . . ?
C53 N51 Ag2 136.3(3) . . ?
N52 N51 Ag2 120.1(2) . . ?
C51 N52 N51 112.0(3) . . ?
C51 N52 C4 128.8(3) . . ?
N51 N52 C4 119.0(3) . . ?
C63 N61 N62 104.2(3) . . ?
C61 N62 N61 111.7(3) . . ?
C61 N62 C4 129.2(4) . . ?
N61 N62 C4 117.9(3) . . ?
C73 N71 N72 105.2(3) . . ?
C73 N71 Ag2 127.8(2) . 2_656 ?
N72 N71 Ag2 121.4(2) . 2_656 ?
C71 N72 N71 110.9(3) . . ?
C71 N72 C7 128.1(3) . . ?
N71 N72 C7 120.8(3) . . ?
C83 N81 N82 104.3(4) . . ?
C83 N81 Ag2 130.5(3) . 2_656 ?
N82 N81 Ag2 123.7(2) . 2_656 ?
C81 N82 N81 111.5(3) . . ?
C81 N82 C7 128.7(3) . . ?
N81 N82 C7 119.7(3) . . ?
C93 N91 N92 103.9(4) . . ?
C91 N92 N91 111.6(4) . . ?
C91 N92 C7 127.9(4) . . ?
N91 N92 C7 118.0(3) . . ?
C2 O1 C3 112.5(2) . . ?
C5 O2 C6 110.9(3) . . ?
C8 O3 C9 110.9(2) . . ?
F11A B1A F12A 112.8(5) . . ?
F11A B1A F13A 111.3(4) . . ?
F12A B1A F13A 109.8(4) . . ?
F11A B1A F14A 108.0(4) . . ?
F12A B1A F14A 108.4(4) . . ?
F13A B1A F14A 106.3(4) . . ?
F11B B1B F12B 111.1(6) . . ?
F11B B1B F13B 112.3(7) . . ?
F12B B1B F13B 113.1(6) . . ?
F11B B1B F14B 104.8(7) . . ?
F12B B1B F14B 109.4(6) . . ?
F13B B1B F14B 105.7(6) . . ?
F21 B2 F21 41.6(6) 2_656 . ?
F21 B2 F22 114.7(5) 2_656 2_656 ?
F21 B2 F22 119.7(8) . 2_656 ?
F21 B2 F22 119.7(8) 2_656 . ?
F21 B2 F22 114.7(5) . . ?
F22 B2 F22 121.6(10) 2_656 . ?
F21 B2 F23 110.6(6) 2_656 2_656 ?
F21 B2 F23 124.2(8) . 2_656 ?
F22 B2 F23 116.1(5) 2_656 2_656 ?
F22 B2 F23 23.5(6) . 2_656 ?
F21 B2 F23 124.2(8) 2_656 . ?
F21 B2 F23 110.6(6) . . ?
F22 B2 F23 23.5(6) 2_656 . ?
F22 B2 F23 116.1(5) . . ?
F23 B2 F23 121.4(13) 2_656 . ?
F21 B2 F24 64.0(4) 2_656 . ?
F21 B2 F24 104.7(5) . . ?
F22 B2 F24 76.9(5) 2_656 . ?
F22 B2 F24 108.9(5) . . ?
F23 B2 F24 85.4(4) 2_656 . ?
F23 B2 F24 100.2(4) . . ?
F21 B2 F24 104.7(5) 2_656 2_656 ?
F21 B2 F24 64.0(4) . 2_656 ?
F22 B2 F24 108.9(5) 2_656 2_656 ?
F22 B2 F24 76.9(5) . 2_656 ?
F23 B2 F24 100.2(4) 2_656 2_656 ?
F23 B2 F24 85.4(4) . 2_656 ?
F24 B2 F24 168.7(6) . 2_656 ?
F21 F21 B2 69.2(3) 2_656 . ?
F21 F21 F24 128.1(4) 2_656 2_656 ?
B2 F21 F24 60.3(3) . 2_656 ?
F23 F22 B2 81.0(8) 2_656 . ?
F23 F22 F24 133.8(9) 2_656 2_656 ?
B2 F22 F24 53.3(3) . 2_656 ?
F22 F23 B2 75.5(9) 2_656 . ?
B2 F24 F21 55.7(3) . 2_656 ?
B2 F24 F22 49.9(3) . 2_656 ?
F21 F24 F22 90.6(5) 2_656 2_656 ?
N111 N111 C111 168(2) 2_656 . ?
N111 N111 C111 7.5(12) 2_656 2_656 ?
C111 N111 C111 168.6(9) . 2_656 ?
N111 C111 C112 179.8(12) . . ?
N111 C111 N111 4.8(8) . 2_656 ?
C112 C111 N111 175.4(8) . 2_656 ?
N211 C211 C212 177.8(6) . . ?
N311 C311 C312 168(2) . . ?
N321 C321 C322 170(2) . . ?
N331 C331 C332 170(2) . . ?

loop_
_geom_bond_atom_site_label_1
_geom_bond_atom_site_label_2
_geom_bond_distance
_geom_bond_site_symmetry_2
_geom_bond_publ_flag
Ag1 N21 2.296(3) 2_656 ?
Ag1 N21 2.296(3) . ?
Ag1 N11 2.308(3) 2_656 ?
Ag1 N11 2.308(3) . ?
Ag2 N41 2.269(3) . ?
Ag2 N81 2.308(4) 2_656 ?
Ag2 N71 2.328(3) 2_656 ?
Ag2 N51 2.431(4) . ?
C1 N22 1.451(5) . ?
C1 N32 1.458(4) . ?
C1 N12 1.459(4) . ?
C1 C2 1.534(4) . ?
C2 O1 1.410(4) . ?
C3 O1 1.437(4) . ?
C3 C101 1.501(5) . ?
C4 N52 1.463(4) . ?
C4 N62 1.465(5) . ?
C4 N42 1.467(4) . ?
C4 C5 1.529(5) . ?
C5 O2 1.412(4) . ?
C6 O2 1.438(4) . ?
C6 C103 1.506(5) . ?
C7 N92 1.452(5) . ?
C7 N82 1.458(4) . ?
C7 N72 1.460(4) . ?
C7 C8 1.537(5) . ?
C8 O3 1.408(4) . ?
C9 O3 1.445(4) . ?
C9 C105 1.504(5) . ?
C11 N12 1.355(4) . ?
C11 C12 1.359(5) . ?
C12 C13 1.383(6) . ?
C13 N11 1.318(5) . ?
C21 C22 1.355(5) . ?
C21 N22 1.363(4) . ?
C22 C23 1.401(5) . ?
C23 N21 1.325(5) . ?
C31 N32 1.346(5) . ?
C31 C32 1.358(6) . ?
C32 C33 1.379(6) . ?
C33 N31 1.316(5) . ?
C41 C42 1.355(6) . ?
C41 N42 1.361(5) . ?
C42 C43 1.398(6) . ?
C43 N41 1.319(5) . ?
C51 N52 1.356(5) . ?
C51 C52 1.370(6) . ?
C52 C53 1.381(7) . ?
C53 N51 1.339(5) . ?
C61 C62 1.343(7) . ?
C61 N62 1.352(5) . ?
C62 C63 1.389(7) . ?
C63 N61 1.318(5) . ?
C71 N72 1.353(5) . ?
C71 C72 1.362(5) . ?
C72 C73 1.390(5) . ?
C73 N71 1.315(5) . ?
C81 N82 1.357(5) . ?
C81 C82 1.367(6) . ?
C82 C83 1.382(7) . ?
C83 N81 1.321(6) . ?
C91 C92 1.345(8) . ?
C91 N92 1.345(5) . ?
C92 C93 1.378(8) . ?
C93 N91 1.318(6) . ?
C101 C102 1.401(5) . ?
C101 C106 1.406(5) . ?
C102 C103 1.396(5) . ?
C102 C107 1.516(5) . ?
C103 C104 1.397(5) . ?
C104 C105 1.395(5) . ?
C104 C108 1.521(5) . ?
C105 C106 1.401(5) . ?
C106 C109 1.510(5) . ?
N11 N12 1.352(4) . ?
N21 N22 1.364(4) . ?
N31 N32 1.353(4) . ?
N41 N42 1.353(4) . ?
N51 N52 1.365(4) . ?
N61 N62 1.354(4) . ?
N71 N72 1.355(4) . ?
N71 Ag2 2.328(3) 2_656 ?
N81 N82 1.363(5) . ?
N81 Ag2 2.308(4) 2_656 ?
N91 N92 1.354(4) . ?
B1A F11A 1.347(6) . ?
B1A F12A 1.366(6) . ?
B1A F13A 1.376(6) . ?
B1A F14A 1.397(5) . ?
B1B F11B 1.343(6) . ?
B1B F12B 1.357(6) . ?
B1B F13B 1.365(6) . ?
B1B F14B 1.393(6) . ?
B2 F21 1.341(5) 2_656 ?
B2 F21 1.341(5) . ?
B2 F22 1.343(5) 2_656 ?
B2 F22 1.343(5) . ?
B2 F23 1.371(5) 2_656 ?
B2 F23 1.371(5) . ?
B2 F24 1.409(4) . ?
B2 F24 1.409(4) 2_656 ?
F21 F21 0.952(13) 2_656 ?
F21 F24 1.458(8) 2_656 ?
F22 F23 0.553(14) 2_656 ?
F22 F24 1.711(11) 2_656 ?
F23 F22 0.553(14) 2_656 ?
F24 F21 1.458(8) 2_656 ?
F24 F22 1.711(11) 2_656 ?
N111 N111 0.710(11) 2_656 ?
N111 C111 1.115(9) . ?
N111 C111 1.816(11) 2_656 ?
C111 C112 1.476(11) . ?
C111 N111 1.816(11) 2_656 ?
N211 C211 1.133(6) . ?
C211 C212 1.457(8) . ?
N311 C311 1.136(7) . ?
C311 C312 1.459(8) . ?
N321 C321 1.135(7) . ?
C321 C322 1.460(8) . ?
N331 C331 1.136(7) . ?
C331 C332 1.460(8) . ?

loop_
_geom_torsion_atom_site_label_1
_geom_torsion_atom_site_label_2
_geom_torsion_atom_site_label_3
_geom_torsion_atom_site_label_4
_geom_torsion
_geom_torsion_site_symmetry_1
_geom_torsion_site_symmetry_2
_geom_torsion_site_symmetry_3
_geom_torsion_site_symmetry_4
_geom_torsion_publ_flag
N22 C1 C2 O1 -65.3(3) . . . . ?
N32 C1 C2 O1 54.0(4) . . . . ?
N12 C1 C2 O1 172.8(3) . . . . ?
N52 C4 C5 O2 -65.3(4) . . . . ?
N62 C4 C5 O2 53.8(4) . . . . ?
N42 C4 C5 O2 173.0(3) . . . . ?
N92 C7 C8 O3 53.7(4) . . . . ?
N82 C7 C8 O3 -65.8(4) . . . . ?
N72 C7 C8 O3 172.7(3) . . . . ?
N12 C11 C12 C13 -0.1(5) . . . . ?
C11 C12 C13 N11 0.0(7) . . . . ?
N22 C21 C22 C23 0.3(4) . . . . ?
C21 C22 C23 N21 0.1(4) . . . . ?
N32 C31 C32 C33 -1.3(4) . . . . ?
C31 C32 C33 N31 -0.2(5) . . . . ?
N42 C41 C42 C43 -0.3(4) . . . . ?
C41 C42 C43 N41 0.0(5) . . . . ?
N52 C51 C52 C53 0.4(5) . . . . ?
C51 C52 C53 N51 -0.1(5) . . . . ?
N62 C61 C62 C63 -0.1(7) . . . . ?
C61 C62 C63 N61 -1.0(7) . . . . ?
N72 C71 C72 C73 0.3(4) . . . . ?
C71 C72 C73 N71 -0.4(5) . . . . ?
N82 C81 C82 C83 0.8(5) . . . . ?
C81 C82 C83 N81 -0.4(6) . . . . ?
N92 C91 C92 C93 -0.6(6) . . . . ?
C91 C92 C93 N91 -0.6(6) . . . . ?
O1 C3 C101 C102 83.0(3) . . . . ?
O1 C3 C101 C106 -95.6(3) . . . . ?
C106 C101 C102 C103 -2.4(4) . . . . ?
C3 C101 C102 C103 179.0(3) . . . . ?
C106 C101 C102 C107 175.1(3) . . . . ?
C3 C101 C102 C107 -3.5(4) . . . . ?
C101 C102 C103 C104 1.6(5) . . . . ?
C107 C102 C103 C104 -175.9(3) . . . . ?
C101 C102 C103 C6 -179.4(3) . . . . ?
C107 C102 C103 C6 3.1(5) . . . . ?
O2 C6 C103 C102 -92.9(3) . . . . ?
O2 C6 C103 C104 86.1(4) . . . . ?
C102 C103 C104 C105 -2.2(5) . . . . ?
C6 C103 C104 C105 178.7(3) . . . . ?
C102 C103 C104 C108 174.1(3) . . . . ?
C6 C103 C104 C108 -4.9(5) . . . . ?
C103 C104 C105 C106 3.7(5) . . . . ?
C108 C104 C105 C106 -172.6(3) . . . . ?
C103 C104 C105 C9 -176.4(3) . . . . ?
C108 C104 C105 C9 7.3(5) . . . . ?
O3 C9 C105 C104 -87.7(3) . . . . ?
O3 C9 C105 C106 92.2(4) . . . . ?
C104 C105 C106 C101 -4.5(4) . . . . ?
C9 C105 C106 C101 175.6(3) . . . . ?
C104 C105 C106 C109 172.7(3) . . . . ?
C9 C105 C106 C109 -7.2(4) . . . . ?
C102 C101 C106 C105 3.8(4) . . . . ?
C3 C101 C106 C105 -177.6(3) . . . . ?
C102 C101 C106 C109 -173.3(3) . . . . ?
C3 C101 C106 C109 5.2(4) . . . . ?
C12 C13 N11 N12 0.1(6) . . . . ?
C12 C13 N11 Ag1 -154.3(4) . . . . ?
N21 Ag1 N11 C13 -95.3(5) 2_656 . . . ?
N21 Ag1 N11 C13 124.3(5) . . . . ?
N11 Ag1 N11 C13 -0.5(5) 2_656 . . . ?
N21 Ag1 N11 N12 113.8(3) 2_656 . . . ?
N21 Ag1 N11 N12 -26.6(3) . . . . ?
N11 Ag1 N11 N12 -151.4(4) 2_656 . . . ?
C13 N11 N12 C11 -0.2(5) . . . . ?
Ag1 N11 N12 C11 156.9(3) . . . . ?
C13 N11 N12 C1 -173.7(4) . . . . ?
Ag1 N11 N12 C1 -16.7(5) . . . . ?
C12 C11 N12 N11 0.2(5) . . . . ?
C12 C11 N12 C1 173.1(4) . . . . ?
N22 C1 N12 N11 71.6(4) . . . . ?
N32 C1 N12 N11 -47.3(5) . . . . ?
C2 C1 N12 N11 -165.9(4) . . . . ?
N22 C1 N12 C11 -100.7(4) . . . . ?
N32 C1 N12 C11 140.4(4) . . . . ?
C2 C1 N12 C11 21.8(5) . . . . ?
C22 C23 N21 N22 -0.5(4) . . . . ?
C22 C23 N21 Ag1 174.8(2) . . . . ?
N21 Ag1 N21 C23 86.7(3) 2_656 . . . ?
N11 Ag1 N21 C23 -29.8(4) 2_656 . . . ?
N11 Ag1 N21 C23 -140.7(4) . . . . ?
N21 Ag1 N21 N22 -98.6(2) 2_656 . . . ?
N11 Ag1 N21 N22 144.8(2) 2_656 . . . ?
N11 Ag1 N21 N22 33.9(3) . . . . ?
C22 C21 N22 N21 -0.6(4) . . . . ?
C22 C21 N22 C1 -178.0(3) . . . . ?
C23 N21 N22 C21 0.7(4) . . . . ?
Ag1 N21 N22 C21 -175.2(2) . . . . ?
C23 N21 N22 C1 178.3(3) . . . . ?
Ag1 N21 N22 C1 2.4(4) . . . . ?
N32 C1 N22 C21 -125.9(3) . . . . ?
N12 C1 N22 C21 114.7(4) . . . . ?
C2 C1 N22 C21 -6.5(4) . . . . ?
N32 C1 N22 N21 56.9(4) . . . . ?
N12 C1 N22 N21 -62.4(4) . . . . ?
C2 C1 N22 N21 176.4(3) . . . . ?
C32 C33 N31 N32 1.5(4) . . . . ?
C32 C31 N32 N31 2.3(4) . . . . ?
C32 C31 N32 C1 164.9(3) . . . . ?
C33 N31 N32 C31 -2.3(4) . . . . ?
C33 N31 N32 C1 -167.1(3) . . . . ?
N22 C1 N32 C31 22.7(4) . . . . ?
N12 C1 N32 C31 142.8(3) . . . . ?
C2 C1 N32 C31 -98.4(4) . . . . ?
N22 C1 N32 N31 -175.4(3) . . . . ?
N12 C1 N32 N31 -55.4(4) . . . . ?
C2 C1 N32 N31 63.4(4) . . . . ?
C42 C43 N41 N42 0.2(4) . . . . ?
C42 C43 N41 Ag2 -158.8(3) . . . . ?
N81 Ag2 N41 C43 -96.4(4) 2_656 . . . ?
N71 Ag2 N41 C43 18.5(4) 2_656 . . . ?
N51 Ag2 N41 C43 125.0(4) . . . . ?
N81 Ag2 N41 N42 107.8(3) 2_656 . . . ?
N71 Ag2 N41 N42 -137.3(3) 2_656 . . . ?
N51 Ag2 N41 N42 -30.8(3) . . . . ?
C43 N41 N42 C41 -0.4(4) . . . . ?
Ag2 N41 N42 C41 160.4(2) . . . . ?
C43 N41 N42 C4 -173.4(3) . . . . ?
Ag2 N41 N42 C4 -12.5(4) . . . . ?
C42 C41 N42 N41 0.5(4) . . . . ?
C42 C41 N42 C4 172.8(3) . . . . ?
N52 C4 N42 N41 72.1(4) . . . . ?
N62 C4 N42 N41 -46.3(4) . . . . ?
C5 C4 N42 N41 -166.0(3) . . . . ?
N52 C4 N42 C41 -99.5(4) . . . . ?
N62 C4 N42 C41 142.0(3) . . . . ?
C5 C4 N42 C41 22.3(5) . . . . ?
C52 C53 N51 N52 -0.3(4) . . . . ?
C52 C53 N51 Ag2 174.3(3) . . . . ?
N41 Ag2 N51 C53 -136.5(4) . . . . ?
N81 Ag2 N51 C53 82.6(4) 2_656 . . . ?
N71 Ag2 N51 C53 -13.9(4) 2_656 . . . ?
N41 Ag2 N51 N52 37.5(2) . . . . ?
N81 Ag2 N51 N52 -103.4(3) 2_656 . . . ?
N71 Ag2 N51 N52 160.1(2) 2_656 . . . ?
C52 C51 N52 N51 -0.6(4) . . . . ?
C52 C51 N52 C4 -175.2(3) . . . . ?
C53 N51 N52 C51 0.6(4) . . . . ?
Ag2 N51 N52 C51 -175.2(2) . . . . ?
C53 N51 N52 C4 175.7(3) . . . . ?
Ag2 N51 N52 C4 0.0(4) . . . . ?
N62 C4 N52 C51 -128.2(4) . . . . ?
N42 C4 N52 C51 112.7(4) . . . . ?
C5 C4 N52 C51 -8.0(5) . . . . ?
N62 C4 N52 N51 57.5(4) . . . . ?
N42 C4 N52 N51 -61.5(4) . . . . ?
C5 C4 N52 N51 177.7(3) . . . . ?
C62 C63 N61 N62 1.6(6) . . . . ?
C62 C61 N62 N61 1.2(6) . . . . ?
C62 C61 N62 C4 168.0(5) . . . . ?
C63 N61 N62 C61 -1.8(5) . . . . ?
C63 N61 N62 C4 -170.2(4) . . . . ?
N52 C4 N62 C61 20.6(6) . . . . ?
N42 C4 N62 C61 140.6(4) . . . . ?
C5 C4 N62 C61 -100.3(5) . . . . ?
N52 C4 N62 N61 -173.2(3) . . . . ?
N42 C4 N62 N61 -53.3(4) . . . . ?
C5 C4 N62 N61 65.9(4) . . . . ?
C72 C73 N71 N72 0.3(4) . . . . ?
C72 C73 N71 Ag2 -153.0(3) . . . 2_656 ?
C72 C71 N72 N71 -0.1(4) . . . . ?
C72 C71 N72 C7 175.2(3) . . . . ?
C73 N71 N72 C71 -0.1(4) . . . . ?
Ag2 N71 N72 C71 155.4(3) 2_656 . . . ?
C73 N71 N72 C7 -175.9(3) . . . . ?
Ag2 N71 N72 C7 -20.4(4) 2_656 . . . ?
N92 C7 N72 C71 137.6(4) . . . . ?
N82 C7 N72 C71 -103.2(4) . . . . ?
C8 C7 N72 C71 18.5(5) . . . . ?
N92 C7 N72 N71 -47.4(4) . . . . ?
N82 C7 N72 N71 71.8(4) . . . . ?
C8 C7 N72 N71 -166.6(3) . . . . ?
C82 C83 N81 N82 -0.2(5) . . . . ?
C82 C83 N81 Ag2 166.3(3) . . . 2_656 ?
C82 C81 N82 N81 -1.0(5) . . . . ?
C82 C81 N82 C7 -178.2(4) . . . . ?
C83 N81 N82 C81 0.7(5) . . . . ?
Ag2 N81 N82 C81 -166.9(3) 2_656 . . . ?
C83 N81 N82 C7 178.2(4) . . . . ?
Ag2 N81 N82 C7 10.6(5) 2_656 . . . ?
N92 C7 N82 C81 -128.4(4) . . . . ?
N72 C7 N82 C81 111.9(4) . . . . ?
C8 C7 N82 C81 -8.3(5) . . . . ?
N92 C7 N82 N81 54.6(4) . . . . ?
N72 C7 N82 N81 -65.1(4) . . . . ?
C8 C7 N82 N81 174.8(3) . . . . ?
C92 C93 N91 N92 1.5(5) . . . . ?
C92 C91 N92 N91 1.6(5) . . . . ?
C92 C91 N92 C7 162.9(4) . . . . ?
C93 N91 N92 C91 -1.9(4) . . . . ?
C93 N91 N92 C7 -165.3(3) . . . . ?
N82 C7 N92 C91 30.4(5) . . . . ?
N72 C7 N92 C91 151.0(3) . . . . ?
C8 C7 N92 C91 -90.6(4) . . . . ?
N82 C7 N92 N91 -169.3(3) . . . . ?
N72 C7 N92 N91 -48.8(4) . . . . ?
C8 C7 N92 N91 69.7(4) . . . . ?
C1 C2 O1 C3 -166.1(3) . . . . ?
C101 C3 O1 C2 171.6(3) . . . . ?
C4 C5 O2 C6 -178.2(3) . . . . ?
C103 C6 O2 C5 172.0(3) . . . . ?
C7 C8 O3 C9 174.0(3) . . . . ?
C105 C9 O3 C8 165.7(3) . . . . ?
F22 B2 F21 F21 -94.7(11) 2_656 . . 2_656 ?
F22 B2 F21 F21 107.6(12) . . . 2_656 ?
F23 B2 F21 F21 82.9(11) 2_656 . . 2_656 ?
F23 B2 F21 F21 -118.7(11) . . . 2_656 ?
F24 B2 F21 F21 -11.6(12) . . . 2_656 ?
F24 B2 F21 F21 167.5(12) 2_656 . . 2_656 ?
F21 B2 F21 F24 -167.5(12) 2_656 . . 2_656 ?
F22 B2 F21 F24 97.8(6) 2_656 . . 2_656 ?
F22 B2 F21 F24 -59.8(7) . . . 2_656 ?
F23 B2 F21 F24 -84.6(7) 2_656 . . 2_656 ?
F23 B2 F21 F24 73.8(5) . . . 2_656 ?
F24 B2 F21 F24 -179.10(10) . . . 2_656 ?
F21 B2 F22 F23 -73(2) 2_656 . . 2_656 ?
F21 B2 F22 F23 -120(2) . . . 2_656 ?
F22 B2 F22 F23 83(2) 2_656 . . 2_656 ?
F23 B2 F22 F23 109(3) . . . 2_656 ?
F24 B2 F22 F23 -3(3) . . . 2_656 ?
F24 B2 F22 F23 -173(3) 2_656 . . 2_656 ?
F21 B2 F22 F24 99.7(5) 2_656 . . 2_656 ?
F21 B2 F22 F24 52.9(5) . . . 2_656 ?
F22 B2 F22 F24 -104.3(4) 2_656 . . 2_656 ?
F23 B2 F22 F24 173(3) 2_656 . . 2_656 ?
F23 B2 F22 F24 -78.1(6) . . . 2_656 ?
F24 B2 F22 F24 169.9(6) . . . 2_656 ?
F21 B2 F23 F22 73(3) 2_656 . . 2_656 ?
F21 B2 F23 F22 117(2) . . . 2_656 ?
F22 B2 F23 F22 -110(2) . . . 2_656 ?
F23 B2 F23 F22 -83(2) 2_656 . . 2_656 ?
F24 B2 F23 F22 7(3) . . . 2_656 ?
F24 B2 F23 F22 177(2) 2_656 . . 2_656 ?
F21 B2 F24 F21 8.6(9) . . . 2_656 ?
F22 B2 F24 F21 126.2(6) 2_656 . . 2_656 ?
F22 B2 F24 F21 -114.6(8) . . . 2_656 ?
F23 B2 F24 F21 -115.6(6) 2_656 . . 2_656 ?
F23 B2 F24 F21 123.2(9) . . . 2_656 ?
F24 B2 F24 F21 4.4(4) 2_656 . . 2_656 ?
F21 B2 F24 F22 -126.2(6) 2_656 . . 2_656 ?
F21 B2 F24 F22 -117.7(8) . . . 2_656 ?
F22 B2 F24 F22 119.2(11) . . . 2_656 ?
F23 B2 F24 F22 118.1(5) 2_656 . . 2_656 ?
F23 B2 F24 F22 -3.0(11) . . . 2_656 ?
F24 B2 F24 F22 -121.8(6) 2_656 . . 2_656 ?
N111 N111 C111 C112 -151(100) 2_656 . . . ?
C111 N111 C111 C112 172(100) 2_656 . . . ?
C111 N111 C111 N111 -36.9(17) 2_656 . . 2_656 ?
